data_4502514
loop_
_publ_author_name
'Bai, Hong-Ye'
'Ma, Jian-Fang'
'Yang, Jin'
'Liu, Ying-Ying'
Hua-Wu,
'Ma, Ji-Cheng'

_publ_section_title
;
 Effect of Anions on the Self-Assembly of Cd(II)-Containing Coordination
 Polymers Based on a Novel Flexible Tetrakis(imidazole) Ligand
;
_journal_issue 2
_journal_name_full 'Crystal Growth &amp; Design'
_journal_page_first 995
_journal_paper_doi 10.1021/cg901332m
_journal_volume 10
_journal_year 2010
_chemical_formula_moiety 'C17 H22 Br2 Cd N8, O'
_chemical_formula_sum 'C17 H22 Br2 Cd N8 O'
_chemical_formula_weight 626.65
_chemical_name_systematic
;
 ?
;
_space_group_IT_number 14
_symmetry_cell_setting monoclinic
_symmetry_space_group_name_Hall '-P 2ybc'
_symmetry_space_group_name_H-M 'P 1 21/c 1'
_atom_sites_solution_hydrogens geom
_atom_sites_solution_primary direct
_atom_sites_solution_secondary difmap
_audit_creation_method SHELXL-97
_cell_angle_alpha 90.00
_cell_angle_beta 110.601(6)
_cell_angle_gamma 90.00
_cell_formula_units_Z 4
_cell_length_a 13.1713(6)
_cell_length_b 12.5430(4)
_cell_length_c 14.3799(8)
_cell_measurement_reflns_used 4034
_cell_measurement_temperature 293(2)
_cell_measurement_theta_max 25.4
_cell_measurement_theta_min 4.2
_cell_volume 2223.8(2)
_computing_cell_refinement CrysAlis
_computing_data_collection 'CrysAlis (Oxford Diffraction, 2006)'
_computing_data_reduction CrysAlis
_computing_structure_refinement 'SHELXL-97 (Sheldrick, 1997)'
_computing_structure_solution 'SHELXS-97 (Sheldrick, 1997)'
_diffrn_ambient_temperature 293(2)
_diffrn_detector_area_resol_mean 10.0
_diffrn_measured_fraction_theta_full 0.994
_diffrn_measured_fraction_theta_max 0.994
_diffrn_measurement_device_type 'Oxford Diffraction Gemini R Ultra'
_diffrn_measurement_method '\w scan'
_diffrn_radiation_monochromator graphite
_diffrn_radiation_source 'fine-focus sealed tube'
_diffrn_radiation_type MoK\a
_diffrn_radiation_wavelength 0.71073
_diffrn_reflns_av_R_equivalents 0.0746
_diffrn_reflns_av_sigmaI/netI 0.1226
_diffrn_reflns_limit_h_max 15
_diffrn_reflns_limit_h_min -13
_diffrn_reflns_limit_k_max 14
_diffrn_reflns_limit_k_min -15
_diffrn_reflns_limit_l_max 17
_diffrn_reflns_limit_l_min -17
_diffrn_reflns_number 14556
_diffrn_reflns_theta_full 25.00
_diffrn_reflns_theta_max 25.35
_diffrn_reflns_theta_min 4.16
_exptl_absorpt_coefficient_mu 4.601
_exptl_absorpt_correction_T_max 0.561
_exptl_absorpt_correction_T_min 0.384
_exptl_absorpt_correction_type multi-scan
_exptl_absorpt_process_details
;
CrysAlis (Oxford Diffraction, 2006)
;
_exptl_crystal_colour colorless
_exptl_crystal_density_diffrn 1.872
_exptl_crystal_density_method 'not measured'
_exptl_crystal_description block
_exptl_crystal_F_000 1224
_exptl_crystal_size_max 0.35
_exptl_crystal_size_mid 0.32
_exptl_crystal_size_min 0.28
_refine_diff_density_max 0.777
_refine_diff_density_min -1.045
_refine_diff_density_rms 0.132
_refine_ls_extinction_method none
_refine_ls_goodness_of_fit_ref 0.806
_refine_ls_hydrogen_treatment constr
_refine_ls_matrix_type full
_refine_ls_number_parameters 261
_refine_ls_number_reflns 4034
_refine_ls_number_restraints 0
_refine_ls_restrained_S_all 0.806
_refine_ls_R_factor_all 0.1056
_refine_ls_R_factor_gt 0.0433
_refine_ls_shift/su_max 0.000
_refine_ls_shift/su_mean 0.000
_refine_ls_structure_factor_coef Fsqd
_refine_ls_weighting_details 'calc w=1/[\s^2^(Fo^2^)+(0.0522P)^2^+0.0000P] where P=(Fo^2^+2Fc^2^)/3'
_refine_ls_weighting_scheme calc
_refine_ls_wR_factor_gt 0.0999
_refine_ls_wR_factor_ref 0.1094
_reflns_number_gt 1950
_reflns_number_total 4034
_reflns_threshold_expression >2sigma(I)
_cod_data_source_file cg901332m_si_002.cif
_cod_data_source_block Compound-3
_cod_original_cell_volume 2223.75(17)
_cod_original_sg_symbol_Hall '-P 2ybc '
_cod_original_sg_symbol_H-M 'P 21/c'
_cod_database_code 4502514

loop_
_symmetry_equiv_pos_as_xyz
'x, y, z'
'-x, y+1/2, -z+1/2'
'-x, -y, -z'
'x, -y-1/2, z-1/2'

loop_
_atom_site_label
_atom_site_type_symbol
_atom_site_fract_x
_atom_site_fract_y
_atom_site_fract_z
_atom_site_U_iso_or_equiv
_atom_site_adp_type
_atom_site_occupancy
_atom_site_symmetry_multiplicity
_atom_site_calc_flag
_atom_site_refinement_flags
Cd1 Cd 0.29563(5) 0.13880(4) 0.77233(5) 0.02297(18) Uani 1 1 d .
C1 C 0.7733(6) 0.1136(5) 1.2068(6) 0.0253(19) Uani 1 1 d .
H1 H 0.8392 0.0921 1.2027 0.030 Uiso 1 1 calc R
C2 C 0.6192(7) 0.1118(5) 1.2254(6) 0.031(2) Uani 1 1 d .
H2 H 0.5580 0.0875 1.2371 0.037 Uiso 1 1 calc R
C3 C 0.6379(7) 0.2152(5) 1.2076(6) 0.028(2) Uani 1 1 d .
H3 H 0.5928 0.2733 1.2038 0.034 Uiso 1 1 calc R
C4 C 0.8012(6) 0.3067(6) 1.1834(6) 0.0259(19) Uani 1 1 d .
H4A H 0.8729 0.2816 1.1892 0.031 Uiso 1 1 calc R
H4B H 0.8102 0.3559 1.2377 0.031 Uiso 1 1 calc R
C5 C 0.6915(6) 0.6188(5) 1.1414(6) 0.0221(18) Uani 1 1 d .
H5 H 0.6997 0.6468 1.0846 0.026 Uiso 1 1 calc R
C6 C 0.6823(7) 0.6057(6) 1.2880(7) 0.036(2) Uani 1 1 d .
H6 H 0.6837 0.6233 1.3512 0.043 Uiso 1 1 calc R
C7 C 0.6607(7) 0.5074(6) 1.2454(7) 0.037(2) Uani 1 1 d .
H7 H 0.6445 0.4462 1.2738 0.044 Uiso 1 1 calc R
C8 C 0.6501(5) 0.4328(5) 1.0757(6) 0.0188(17) Uani 1 1 d .
H8A H 0.6223 0.4659 1.0106 0.023 Uiso 1 1 calc R
H8B H 0.5955 0.3835 1.0805 0.023 Uiso 1 1 calc R
C9 C 1.0823(6) 0.3418(6) 1.0548(7) 0.037(2) Uani 1 1 d .
H9 H 1.1246 0.3118 1.0218 0.044 Uiso 1 1 calc R
C10 C 0.9741(6) 0.3688(6) 1.0110(6) 0.033(2) Uani 1 1 d .
H10 H 0.9308 0.3624 0.9444 0.040 Uiso 1 1 calc R
C11 C 1.0327(6) 0.4042(6) 1.1691(6) 0.0255(18) Uani 1 1 d .
H11 H 1.0337 0.4271 1.2309 0.031 Uiso 1 1 calc R
C12 C 0.8394(6) 0.4504(6) 1.0805(6) 0.0257(19) Uani 1 1 d .
H12A H 0.8100 0.4901 1.0190 0.031 Uiso 1 1 calc R
H12B H 0.8511 0.5006 1.1346 0.031 Uiso 1 1 calc R
C13 C 0.5515(7) 0.0750(6) 0.9295(7) 0.036(2) Uani 1 1 d .
H13 H 0.5344 0.0028 0.9246 0.043 Uiso 1 1 calc R
C14 C 0.6507(7) 0.1136(6) 0.9749(6) 0.034(2) Uani 1 1 d .
H14 H 0.7138 0.0751 1.0068 0.041 Uiso 1 1 calc R
C15 C 0.5363(6) 0.2421(6) 0.9126(6) 0.031(2) Uani 1 1 d .
H15 H 0.5085 0.3101 0.8938 0.037 Uiso 1 1 calc R
C16 C 0.7309(6) 0.2989(6) 0.9898(6) 0.027(2) Uani 1 1 d .
H16A H 0.7182 0.3463 0.9335 0.033 Uiso 1 1 calc R
H16B H 0.7964 0.2590 0.9973 0.033 Uiso 1 1 calc R
C17 C 0.7537(5) 0.3694(5) 1.0845(5) 0.0182(16) Uani 1 1 d .
N1 N 0.7043(5) 0.0477(4) 1.2236(6) 0.0268(15) Uani 1 1 d .
N2 N 0.7388(5) 0.2159(4) 1.1962(5) 0.0238(15) Uani 1 1 d .
N3 N 0.7018(5) 0.6742(4) 1.2219(5) 0.0253(15) Uani 1 1 d .
N4 N 0.6675(5) 0.5160(4) 1.1521(5) 0.0210(15) Uani 1 1 d .
N5 N 1.1176(5) 0.3654(5) 1.1532(5) 0.0279(16) Uani 1 1 d .
N6 N 0.9445(5) 0.4071(4) 1.0867(5) 0.0224(15) Uani 1 1 d .
N7 N 0.6404(5) 0.2228(4) 0.9645(5) 0.0243(15) Uani 1 1 d .
N8 N 0.4771(5) 0.1553(5) 0.8907(5) 0.0292(16) Uani 1 1 d .
Br1 Br 0.20035(9) 0.13737(8) 0.91745(9) 0.0571(3) Uani 1 1 d .
Br2 Br 0.38597(7) 0.12695(7) 0.62786(7) 0.0387(3) Uani 1 1 d .
O1W O -0.0363(9) -0.1647(8) 0.7220(10) 0.054(3) Uiso 0.60 1 d P
O1W' O -0.0350(15) -0.1362(14) 0.7784(16) 0.067(5) Uiso 0.40 1 d P

loop_
_atom_site_aniso_label
_atom_site_aniso_U_11
_atom_site_aniso_U_22
_atom_site_aniso_U_33
_atom_site_aniso_U_23
_atom_site_aniso_U_13
_atom_site_aniso_U_12
Cd1 0.0193(3) 0.0166(3) 0.0314(4) -0.0046(3) 0.0070(3) -0.0024(3)
C1 0.020(4) 0.030(4) 0.028(5) 0.003(4) 0.013(4) 0.002(3)
C2 0.028(4) 0.030(4) 0.032(6) 0.001(4) 0.008(4) -0.009(4)
C3 0.031(5) 0.021(4) 0.039(6) -0.004(4) 0.019(5) 0.004(3)
C4 0.021(4) 0.021(4) 0.033(5) 0.000(3) 0.007(4) -0.011(3)
C5 0.020(4) 0.016(4) 0.029(5) -0.008(3) 0.006(4) 0.002(3)
C6 0.057(6) 0.028(4) 0.025(6) -0.004(4) 0.018(5) -0.005(4)
C7 0.054(6) 0.026(4) 0.040(7) 0.002(4) 0.028(5) -0.007(4)
C8 0.016(4) 0.018(4) 0.019(5) -0.001(3) 0.002(4) -0.004(3)
C9 0.027(5) 0.042(5) 0.047(7) -0.008(4) 0.019(5) -0.009(4)
C10 0.030(5) 0.044(5) 0.025(5) -0.005(4) 0.008(4) -0.008(4)
C11 0.019(4) 0.033(4) 0.021(5) -0.001(4) 0.002(4) -0.006(3)
C12 0.011(4) 0.027(4) 0.033(6) -0.002(4) 0.000(4) 0.003(3)
C13 0.042(6) 0.025(4) 0.040(6) -0.007(4) 0.013(5) -0.007(4)
C14 0.035(5) 0.023(4) 0.035(6) -0.007(4) 0.002(4) -0.001(4)
C15 0.027(5) 0.026(4) 0.034(6) -0.007(4) 0.002(4) -0.001(4)
C16 0.020(4) 0.024(4) 0.038(6) -0.001(4) 0.011(4) -0.003(3)
C17 0.014(4) 0.019(3) 0.019(4) -0.005(3) 0.003(3) -0.002(3)
N1 0.025(4) 0.023(3) 0.037(5) -0.001(3) 0.017(3) -0.002(3)
N2 0.026(4) 0.015(3) 0.029(4) 0.000(3) 0.008(3) -0.003(3)
N3 0.020(3) 0.019(3) 0.034(4) 0.003(3) 0.007(3) -0.003(3)
N4 0.021(4) 0.015(3) 0.026(4) 0.000(3) 0.006(3) -0.002(2)
N5 0.017(3) 0.029(3) 0.036(5) 0.001(3) 0.007(3) 0.002(3)
N6 0.019(3) 0.021(3) 0.026(4) -0.002(3) 0.006(3) -0.004(3)
N7 0.018(4) 0.024(3) 0.025(4) -0.006(3) 0.000(3) -0.001(3)
N8 0.025(4) 0.032(4) 0.027(4) -0.009(3) 0.005(3) -0.010(3)
Br1 0.0695(7) 0.0508(6) 0.0541(8) -0.0043(5) 0.0254(6) 0.0024(5)
Br2 0.0342(5) 0.0490(5) 0.0367(6) -0.0092(5) 0.0171(5) -0.0065(4)

loop_
_atom_type_symbol
_atom_type_description
_atom_type_scat_dispersion_real
_atom_type_scat_dispersion_imag
_atom_type_scat_source
C C 0.0033 0.0016 'International Tables Vol C Tables 4.2.6.8 and 6.1.1.4'
H H 0.0000 0.0000 'International Tables Vol C Tables 4.2.6.8 and 6.1.1.4'
N N 0.0061 0.0033 'International Tables Vol C Tables 4.2.6.8 and 6.1.1.4'
O O 0.0106 0.0060 'International Tables Vol C Tables 4.2.6.8 and 6.1.1.4'
Br Br -0.2901 2.4595 'International Tables Vol C Tables 4.2.6.8 and 6.1.1.4'
Cd Cd -0.8075 1.2024 'International Tables Vol C Tables 4.2.6.8 and 6.1.1.4'

loop_
_geom_angle_atom_site_label_1
_geom_angle_atom_site_label_2
_geom_angle_atom_site_label_3
_geom_angle
_geom_angle_site_symmetry_1
_geom_angle_site_symmetry_3
N1 Cd1 N3 176.8(2) 3_657 3_667
N1 Cd1 N5 89.3(2) 3_657 4_465
N3 Cd1 N5 92.7(2) 3_667 4_465
N1 Cd1 N8 94.4(2) 3_657 .
N3 Cd1 N8 83.7(2) 3_667 .
N5 Cd1 N8 176.2(2) 4_465 .
N1 Cd1 Br2 88.16(18) 3_657 .
N3 Cd1 Br2 94.38(18) 3_667 .
N5 Cd1 Br2 91.95(16) 4_465 .
N8 Cd1 Br2 87.27(16) . .
N1 Cd1 Br1 88.37(18) 3_657 .
N3 Cd1 Br1 89.13(18) 3_667 .
N5 Cd1 Br1 87.10(17) 4_465 .
N8 Cd1 Br1 93.90(16) . .
Br2 Cd1 Br1 176.41(4) . .
N1 C1 N2 113.0(6) . .
N1 C1 H1 123.5 . .
N2 C1 H1 123.5 . .
C3 C2 N1 110.4(7) . .
C3 C2 H2 124.8 . .
N1 C2 H2 124.8 . .
C2 C3 N2 105.7(7) . .
C2 C3 H3 127.2 . .
N2 C3 H3 127.2 . .
N2 C4 C17 116.8(6) . .
N2 C4 H4A 108.1 . .
C17 C4 H4A 108.1 . .
N2 C4 H4B 108.1 . .
C17 C4 H4B 108.1 . .
H4A C4 H4B 107.3 . .
N3 C5 N4 111.1(7) . .
N3 C5 H5 124.5 . .
N4 C5 H5 124.5 . .
C7 C6 N3 108.4(7) . .
C7 C6 H6 125.8 . .
N3 C6 H6 125.8 . .
C6 C7 N4 107.0(7) . .
C6 C7 H7 126.5 . .
N4 C7 H7 126.5 . .
N4 C8 C17 113.8(6) . .
N4 C8 H8A 108.8 . .
C17 C8 H8A 108.8 . .
N4 C8 H8B 108.8 . .
C17 C8 H8B 108.8 . .
H8A C8 H8B 107.7 . .
N5 C9 C10 109.9(7) . .
N5 C9 H9 125.0 . .
C10 C9 H9 125.0 . .
N6 C10 C9 105.1(7) . .
N6 C10 H10 127.4 . .
C9 C10 H10 127.4 . .
N5 C11 N6 112.6(7) . .
N5 C11 H11 123.7 . .
N6 C11 H11 123.7 . .
N6 C12 C17 116.5(5) . .
N6 C12 H12A 108.2 . .
C17 C12 H12A 108.2 . .
N6 C12 H12B 108.2 . .
C17 C12 H12B 108.2 . .
H12A C12 H12B 107.3 . .
C14 C13 N8 111.6(7) . .
C14 C13 H13 124.2 . .
N8 C13 H13 124.2 . .
C13 C14 N7 105.4(7) . .
C13 C14 H14 127.3 . .
N7 C14 H14 127.3 . .
N8 C15 N7 113.1(7) . .
N8 C15 H15 123.5 . .
N7 C15 H15 123.5 . .
N7 C16 C17 118.3(6) . .
N7 C16 H16A 107.7 . .
C17 C16 H16A 107.7 . .
N7 C16 H16B 107.7 . .
C17 C16 H16B 107.7 . .
H16A C16 H16B 107.1 . .
C12 C17 C8 107.2(5) . .
C12 C17 C4 107.8(6) . .
C8 C17 C4 113.3(6) . .
C12 C17 C16 105.1(6) . .
C8 C17 C16 109.1(6) . .
C4 C17 C16 113.8(6) . .
C1 N1 C2 104.8(5) . .
C1 N1 Cd1 129.8(5) . 3_657
C2 N1 Cd1 124.9(5) . 3_657
C1 N2 C3 106.1(6) . .
C1 N2 C4 125.1(6) . .
C3 N2 C4 128.6(6) . .
C5 N3 C6 107.0(6) . .
C5 N3 Cd1 123.7(5) . 3_667
C6 N3 Cd1 127.3(5) . 3_667
C5 N4 C7 106.5(6) . .
C5 N4 C8 124.9(6) . .
C7 N4 C8 128.6(6) . .
C11 N5 C9 105.2(7) . .
C11 N5 Cd1 124.8(6) . 4_666
C9 N5 Cd1 129.6(5) . 4_666
C11 N6 C10 107.1(6) . .
C11 N6 C12 125.1(7) . .
C10 N6 C12 127.8(7) . .
C15 N7 C14 106.5(6) . .
C15 N7 C16 127.3(6) . .
C14 N7 C16 125.3(6) . .
C15 N8 C13 103.4(7) . .
C15 N8 Cd1 126.9(5) . .
C13 N8 Cd1 127.6(5) . .

loop_
_geom_bond_atom_site_label_1
_geom_bond_atom_site_label_2
_geom_bond_distance
_geom_bond_site_symmetry_2
Cd1 N1 2.340(5) 3_657
Cd1 N3 2.347(5) 3_667
Cd1 N5 2.369(6) 4_465
Cd1 N8 2.407(6) .
Cd1 Br2 2.737(1) .
Cd1 Br1 2.788(1) .
C1 N1 1.313(9) .
C1 N2 1.351(9) .
C1 H1 0.9300 .
C2 C3 1.362(10) .
C2 N1 1.386(9) .
C2 H2 0.9300 .
C3 N2 1.395(10) .
C3 H3 0.9300 .
C4 N2 1.454(9) .
C4 C17 1.551(10) .
C4 H4A 0.9700 .
C4 H4B 0.9700 .
C5 N3 1.315(10) .
C5 N4 1.349(8) .
C5 H5 0.9300 .
C6 C7 1.360(11) .
C6 N3 1.371(10) .
C6 H6 0.9300 .
C7 N4 1.380(10) .
C7 H7 0.9300 .
C8 N4 1.474(9) .
C8 C17 1.545(9) .
C8 H8A 0.9700 .
C8 H8B 0.9700 .
C9 N5 1.358(11) .
C9 C10 1.383(11) .
C9 H9 0.9300 .
C10 N6 1.366(10) .
C10 H10 0.9300 .
C11 N5 1.311(9) .
C11 N6 1.336(9) .
C11 H11 0.9300 .
C12 N6 1.460(9) .
C12 C17 1.534(9) .
C12 H12A 0.9700 .
C12 H12B 0.9700 .
C13 C14 1.329(11) .
C13 N8 1.379(10) .
C13 H13 0.9300 .
C14 N7 1.379(9) .
C14 H14 0.9300 .
C15 N8 1.311(9) .
C15 N7 1.332(9) .
C15 H15 0.9300 .
C16 N7 1.469(9) .
C16 C17 1.562(10) .
C16 H16A 0.9700 .
C16 H16B 0.9700 .
N1 Cd1 2.340(5) 3_657
N3 Cd1 2.347(5) 3_667
N5 Cd1 2.369(6) 4_666
O1W O1W' 0.88(2) .

loop_
_geom_torsion_atom_site_label_1
_geom_torsion_atom_site_label_2
_geom_torsion_atom_site_label_3
_geom_torsion_atom_site_label_4
_geom_torsion
_geom_torsion_site_symmetry_1
_geom_torsion_site_symmetry_4
N1 C2 C3 N2 -1.1(10) . .
N3 C6 C7 N4 0.2(10) . .
N5 C9 C10 N6 -1.5(9) . .
N8 C13 C14 N7 -0.4(10) . .
N6 C12 C17 C8 -179.4(6) . .
N6 C12 C17 C4 58.3(9) . .
N6 C12 C17 C16 -63.5(8) . .
N4 C8 C17 C12 -56.4(8) . .
N4 C8 C17 C4 62.4(7) . .
N4 C8 C17 C16 -169.7(6) . .
N2 C4 C17 C12 -172.0(6) . .
N2 C4 C17 C8 69.5(8) . .
N2 C4 C17 C16 -55.9(8) . .
N7 C16 C17 C12 -171.4(6) . .
N7 C16 C17 C8 -56.7(8) . .
N7 C16 C17 C4 70.9(8) . .
N2 C1 N1 C2 -0.8(9) . .
N2 C1 N1 Cd1 171.0(5) . 3_657
C3 C2 N1 C1 1.2(10) . .
C3 C2 N1 Cd1 -171.1(6) . 3_657
N1 C1 N2 C3 0.1(10) . .
N1 C1 N2 C4 175.9(7) . .
C2 C3 N2 C1 0.6(9) . .
C2 C3 N2 C4 -175.0(7) . .
C17 C4 N2 C1 117.5(8) . .
C17 C4 N2 C3 -67.7(11) . .
N4 C5 N3 C6 -0.8(8) . .
N4 C5 N3 Cd1 -165.8(4) . 3_667
C7 C6 N3 C5 0.3(9) . .
C7 C6 N3 Cd1 164.6(5) . 3_667
N3 C5 N4 C7 1.0(8) . .
N3 C5 N4 C8 179.7(6) . .
C6 C7 N4 C5 -0.7(9) . .
C6 C7 N4 C8 -179.4(7) . .
C17 C8 N4 C5 92.6(8) . .
C17 C8 N4 C7 -88.9(9) . .
N6 C11 N5 C9 -0.1(8) . .
N6 C11 N5 Cd1 173.4(4) . 4_666
C10 C9 N5 C11 1.0(8) . .
C10 C9 N5 Cd1 -172.0(5) . 4_666
N5 C11 N6 C10 -0.9(8) . .
N5 C11 N6 C12 -177.2(6) . .
C9 C10 N6 C11 1.4(8) . .
C9 C10 N6 C12 177.6(6) . .
C17 C12 N6 C11 -99.0(8) . .
C17 C12 N6 C10 85.4(9) . .
N8 C15 N7 C14 1.9(10) . .
N8 C15 N7 C16 171.2(7) . .
C13 C14 N7 C15 -0.9(9) . .
C13 C14 N7 C16 -170.4(8) . .
C17 C16 N7 C15 85.4(10) . .
C17 C16 N7 C14 -107.3(9) . .
N7 C15 N8 C13 -2.1(9) . .
N7 C15 N8 Cd1 -166.6(5) . .
C14 C13 N8 C15 1.5(10) . .
C14 C13 N8 Cd1 165.8(6) . .
N1 Cd1 N8 C15 169.0(7) 3_657 .
N3 Cd1 N8 C15 -13.7(7) 3_667 .
N5 Cd1 N8 C15 3(4) 4_465 .
Br2 Cd1 N8 C15 81.0(7) . .
Br1 Cd1 N8 C15 -102.4(7) . .
N1 Cd1 N8 C13 8.1(7) 3_657 .
N3 Cd1 N8 C13 -174.5(7) 3_667 .
N5 Cd1 N8 C13 -158(3) 4_465 .
Br2 Cd1 N8 C13 -79.8(7) . .
Br1 Cd1 N8 C13 96.8(7) . .
